data_4027069
loop_
_publ_author_name
'Xiaoqin Wang'
'Weijun Yao'
'Zhihui Yao'
'Cheng Ma'

_publ_section_title
;
 Bifuctional Amino-Squaramides Catalyzed Asymmetric Spiroannulation
 Cascades with Aliphatic \b,\g-Unsaturated \a-Keto Esters: Controlling an
 Aldehyde Enolate
;
_journal_name_full 'Journal of Organic Chemistry'
_journal_page_first 2959
_journal_page_last 2965
_journal_paper_doi 10.1021/jo202633c
_journal_volume 77
_journal_year 2012
_chemical_absolute_configuration ad
_chemical_formula_moiety 'C22 H24 O6'
_chemical_formula_sum 'C22 H24 O6'
_chemical_formula_weight 384.41
_chemical_name_systematic
; 
 ? 
;
_space_group_IT_number 145
_symmetry_cell_setting hexagonal
_symmetry_space_group_name_Hall 'P 32'
_symmetry_space_group_name_H-M 'P 32'
_atom_sites_solution_hydrogens geom
_atom_sites_solution_primary direct
_atom_sites_solution_secondary difmap
_audit_creation_method SHELXL-97
_cell_angle_alpha 90.00
_cell_angle_beta 90.00
_cell_angle_gamma 120.00
_cell_formula_units_Z 6
_cell_length_a 9.3573(2)
_cell_length_b 9.3573(2)
_cell_length_c 40.4414(15)
_cell_measurement_reflns_used 11086
_cell_measurement_temperature 293(2)
_cell_measurement_theta_max 67.3817
_cell_measurement_theta_min 3.2757
_cell_volume 3066.61(15)
_computing_cell_refinement 'CrysAlis PRO (Oxford Diffraction, 2010)'
_computing_data_collection 'CrysAlis PRO'
_computing_data_reduction 'CrysAlis PRO'
_computing_molecular_graphics 'OLEX2 (Dolomanov et al., 2009)'
_computing_publication_material OLEX2
_computing_structure_refinement 'SHELXL-97 (Sheldrick, 2008)'
_computing_structure_solution 'SHELXS-97 (Sheldrick, 2008)'
_diffrn_ambient_temperature 293(2)
_diffrn_detector_area_resol_mean 10.3592
_diffrn_measured_fraction_theta_full 0.997
_diffrn_measured_fraction_theta_max 0.997
_diffrn_measurement_device_type 'Xcalibur, Atlas, Gemini ultra'
_diffrn_measurement_method '\w scans'
_diffrn_radiation_monochromator graphite
_diffrn_radiation_source 'fine-focus sealed tube'
_diffrn_radiation_type CuK\a
_diffrn_radiation_wavelength 1.54184
_diffrn_reflns_av_R_equivalents 0.0445
_diffrn_reflns_av_sigmaI/netI 0.0304
_diffrn_reflns_limit_h_max 11
_diffrn_reflns_limit_h_min -9
_diffrn_reflns_limit_k_max 11
_diffrn_reflns_limit_k_min -11
_diffrn_reflns_limit_l_max 47
_diffrn_reflns_limit_l_min -48
_diffrn_reflns_number 28051
_diffrn_reflns_theta_full 67.50
_diffrn_reflns_theta_max 67.50
_diffrn_reflns_theta_min 3.28
_exptl_absorpt_coefficient_mu 0.747
_exptl_absorpt_correction_T_max 0.7960
_exptl_absorpt_correction_T_min 0.7645
_exptl_absorpt_correction_type multi-scan
_exptl_absorpt_process_details
;
CrysAlis PRO (Oxford Diffraction, 2010) 
;
_exptl_crystal_colour colorless
_exptl_crystal_density_diffrn 1.249
_exptl_crystal_description block
_exptl_crystal_F_000 1224
_exptl_crystal_size_max 0.38
_exptl_crystal_size_mid 0.35
_exptl_crystal_size_min 0.32
_refine_diff_density_max 0.324
_refine_diff_density_min -0.279
_refine_diff_density_rms 0.079
_refine_ls_abs_structure_details 'Flack (1983), 3124 Friedel pairs'
_refine_ls_abs_structure_Flack 0.1(4)
_refine_ls_extinction_coef 0.0060(9)
_refine_ls_extinction_expression Fc^*^=kFc[1+0.001xFc^2^\l^3^/sin(2\q)]^-1/4^
_refine_ls_extinction_method SHELXL
_refine_ls_goodness_of_fit_ref 1.031
_refine_ls_hydrogen_treatment constr
_refine_ls_matrix_type full
_refine_ls_number_parameters 510
_refine_ls_number_reflns 6810
_refine_ls_number_restraints 4
_refine_ls_restrained_S_all 1.030
_refine_ls_R_factor_all 0.0937
_refine_ls_R_factor_gt 0.0896
_refine_ls_shift/su_max 0.003
_refine_ls_shift/su_mean 0.001
_refine_ls_structure_factor_coef Fsqd
_refine_ls_weighting_details 'calc w=1/[\s^2^(Fo^2^)+(0.1670P)^2^+2.7951P] where P=(Fo^2^+2Fc^2^)/3'
_refine_ls_weighting_scheme calc
_refine_ls_wR_factor_gt 0.2641
_refine_ls_wR_factor_ref 0.2690
_reflns_number_gt 6307
_reflns_number_total 6810
_reflns_threshold_expression >2sigma(I)
_cod_data_source_file jo202633c_si_002.cif
_cod_data_source_block 110712_wxq308
_cod_database_code 4027069

loop_
_symmetry_equiv_pos_as_xyz
'x, y, z'
'-y, x-y, z+2/3'
'-x+y, -x, z+1/3'

loop_
_atom_site_label
_atom_site_type_symbol
_atom_site_fract_x
_atom_site_fract_y
_atom_site_fract_z
_atom_site_U_iso_or_equiv
_atom_site_adp_type
_atom_site_occupancy
_atom_site_symmetry_multiplicity
_atom_site_calc_flag
_atom_site_refinement_flags
_atom_site_disorder_assembly
_atom_site_disorder_group
O1 O 0.8081(5) 0.5153(5) 0.63544(11) 0.0658(11) Uani 1 1 d . . .
O2 O 0.3177(9) 0.4809(7) 0.6321(2) 0.116(2) Uani 1 1 d D A 1
O3 O 0.3970(4) 0.3336(4) 0.66330(12) 0.0559(9) Uani 1 1 d . A .
O4 O 0.4538(4) 0.5118(5) 0.70550(12) 0.0562(9) Uani 1 1 d . . .
O5 O 0.3440(5) 0.6370(6) 0.75135(13) 0.0702(12) Uani 1 1 d . . .
O6 O 0.5982(5) 0.8381(5) 0.76352(12) 0.0606(10) Uani 1 1 d . C .
O7 O -0.1169(7) 0.5668(7) 0.89419(12) 0.0741(12) Uani 1 1 d . . .
O8 O 0.3380(8) 1.0035(8) 0.89238(19) 0.105(2) Uani 1 1 d . . .
O9 O 0.2639(5) 0.7752(5) 0.86264(12) 0.0604(10) Uani 1 1 d . . .
O10 O 0.2027(4) 0.8913(5) 0.82001(12) 0.0571(9) Uani 1 1 d . . .
O11 O 0.3113(5) 1.1312(6) 0.77493(15) 0.0797(14) Uani 1 1 d . . .
O12 O 0.0517(5) 1.0640(5) 0.76190(13) 0.0650(11) Uani 1 1 d . E .
C1 C 0.7178(11) 0.1929(10) 0.6195(2) 0.081(2) Uani 1 1 d . . .
H1 H 0.7836 0.2753 0.6045 0.097 Uiso 1 1 calc R . .
C2 C 0.6675(15) 0.0351(12) 0.6120(3) 0.111(3) Uani 1 1 d . . .
H2 H 0.6959 0.0094 0.5917 0.134 Uiso 1 1 calc R . .
C3 C 0.5715(16) -0.0929(11) 0.6347(3) 0.111(3) Uani 1 1 d . . .
H3 H 0.5415 -0.2019 0.6302 0.134 Uiso 1 1 calc R . .
C4 C 0.5248(10) -0.0511(8) 0.6631(2) 0.0761(18) Uani 1 1 d . . .
H4 H 0.4570 -0.1348 0.6777 0.091 Uiso 1 1 calc R . .
C5 C 0.5728(7) 0.1092(7) 0.67156(18) 0.0619(14) Uani 1 1 d . . .
C6 C 0.6737(7) 0.2367(7) 0.64927(16) 0.0575(13) Uani 1 1 d . . .
C7 C 0.7262(6) 0.4094(6) 0.65572(13) 0.0491(11) Uani 1 1 d . . .
C8 C 0.6727(6) 0.4577(6) 0.68701(13) 0.0446(10) Uani 1 1 d . . .
C9 C 0.6312(7) 0.3281(6) 0.71439(15) 0.0524(12) Uani 1 1 d . . .
H9A H 0.5786 0.3521 0.7325 0.063 Uiso 1 1 calc R . .
H9B H 0.7335 0.3392 0.7227 0.063 Uiso 1 1 calc R . .
C10 C 0.5184(8) 0.1487(7) 0.70356(17) 0.0614(14) Uani 1 1 d . . .
H10A H 0.5173 0.0755 0.7207 0.074 Uiso 1 1 calc R . .
H10B H 0.4067 0.1285 0.7011 0.074 Uiso 1 1 calc R . .
C11 C 0.8053(6) 0.6306(6) 0.69821(14) 0.0455(10) Uani 1 1 d . . .
H11 H 0.8431 0.7000 0.6784 0.055 Uiso 1 1 calc R . .
C12 C 0.7307(6) 0.7034(6) 0.72066(14) 0.0497(11) Uani 1 1 d . . .
H12 H 0.8019 0.7958 0.7330 0.060 Uiso 1 1 calc R . .
C13 C 0.5695(6) 0.6445(6) 0.72404(14) 0.0500(11) Uani 1 1 d . . .
C14 C 0.5268(7) 0.4783(7) 0.67729(14) 0.0527(12) Uani 1 1 d . . .
H14 H 0.5636 0.5691 0.6614 0.063 Uiso 1 1 calc R . .
C15 C 0.9567(6) 0.6411(7) 0.71418(17) 0.0558(12) Uani 1 1 d . . .
H15 H 0.9362 0.5834 0.7354 0.067 Uiso 1 1 calc R . .
C16 C 1.0913(7) 0.6433(9) 0.6940(2) 0.0745(18) Uani 1 1 d . . .
H16A H 1.1446 0.5848 0.7026 0.089 Uiso 1 1 calc R . .
H16B H 1.0802 0.6407 0.6701 0.089 Uiso 1 1 calc R . .
C17 C 1.1217(8) 0.7956(8) 0.7115(2) 0.0733(18) Uani 1 1 d . . .
H17A H 1.1287 0.8854 0.6983 0.088 Uiso 1 1 calc R . .
H17B H 1.1931 0.8295 0.7307 0.088 Uiso 1 1 calc R . .
C18 C 0.3005(8) 0.3506(7) 0.64077(17) 0.0703(17) Uani 1 1 d D . .
C19 C 0.1725(12) 0.1882(11) 0.6276(2) 0.097(3) Uani 1 1 d . A .
H19A H 0.1170 0.2050 0.6093 0.146 Uiso 1 1 calc R . .
H19B H 0.0940 0.1276 0.6447 0.146 Uiso 1 1 calc R . .
H19C H 0.2238 0.1270 0.6203 0.146 Uiso 1 1 calc R . .
C20 C 0.4887(6) 0.7043(6) 0.74823(15) 0.0511(11) Uani 1 1 d . . .
C21 C 0.5308(7) 0.8997(7) 0.78791(16) 0.0670(15) Uani 1 1 d D . .
H21A H 0.4691 0.8147 0.8042 0.080 Uiso 1 1 calc R B 1
H21B H 0.4560 0.9292 0.7774 0.080 Uiso 1 1 calc R B 1
C22 C 0.6708(10) 1.0512(13) 0.8049(3) 0.129(5) Uani 1 1 d D C 1
H22A H 0.6268 1.0853 0.8227 0.193 Uiso 1 1 calc R C 1
H22B H 0.7236 1.1393 0.7891 0.193 Uiso 1 1 calc R C 1
H22C H 0.7500 1.0240 0.8134 0.193 Uiso 1 1 calc R C 1
C23 C -0.0994(8) 0.2826(9) 0.90373(17) 0.0673(15) Uani 1 1 d . . .
H23 H -0.1637 0.3021 0.9186 0.081 Uiso 1 1 calc R . .
C24 C -0.0691(11) 0.1549(10) 0.9094(2) 0.083(2) Uani 1 1 d . . .
H24 H -0.1132 0.0876 0.9279 0.099 Uiso 1 1 calc R . .
C25 C 0.0264(11) 0.1286(10) 0.8876(2) 0.086(2) Uani 1 1 d . . .
H25 H 0.0499 0.0448 0.8919 0.103 Uiso 1 1 calc R . .
C26 C 0.0897(10) 0.2228(9) 0.8593(2) 0.0759(18) Uani 1 1 d . . .
H26 H 0.1511 0.1998 0.8444 0.091 Uiso 1 1 calc R . .
C27 C 0.0606(6) 0.3501(6) 0.85367(14) 0.0504(11) Uani 1 1 d . . .
C28 C -0.0354(7) 0.3815(7) 0.87629(16) 0.0568(13) Uani 1 1 d . . .
C29 C -0.0597(7) 0.5248(7) 0.87227(14) 0.0520(11) Uani 1 1 d . . .
C30 C -0.0128(6) 0.6201(6) 0.83934(14) 0.0459(10) Uani 1 1 d . . .
C31 C 0.0279(7) 0.5313(7) 0.81207(14) 0.0523(12) Uani 1 1 d . . .
H31A H -0.0747 0.4426 0.8032 0.063 Uiso 1 1 calc R . .
H31B H 0.0844 0.6087 0.7942 0.063 Uiso 1 1 calc R . .
C32 C 0.1337(7) 0.4603(7) 0.82329(16) 0.0555(12) Uani 1 1 d . . .
H32A H 0.2435 0.5497 0.8285 0.067 Uiso 1 1 calc R . .
H32B H 0.1434 0.3965 0.8054 0.067 Uiso 1 1 calc R . .
C33 C -0.1495(6) 0.6582(6) 0.82895(14) 0.0466(10) Uani 1 1 d . . .
H33 H -0.1834 0.6921 0.8490 0.056 Uiso 1 1 calc R . .
C34 C -0.0765(6) 0.8052(6) 0.80586(15) 0.0494(11) Uani 1 1 d . . .
H34 H -0.1479 0.8265 0.7936 0.059 Uiso 1 1 calc R . .
C35 C 0.0838(6) 0.9045(7) 0.80233(14) 0.0511(11) Uani 1 1 d . . .
C36 C 0.1341(6) 0.7904(7) 0.84820(15) 0.0513(11) Uani 1 1 d . . .
H36 H 0.0975 0.8456 0.8638 0.062 Uiso 1 1 calc R . .
C37 C -0.3027(6) 0.5143(7) 0.81469(17) 0.0578(13) Uani 1 1 d . . .
H37 H -0.2879 0.4690 0.7939 0.069 Uiso 1 1 calc R . .
C38 C -0.4321(8) 0.3920(8) 0.8378(2) 0.079(2) Uani 1 1 d . . .
H38A H -0.4903 0.2769 0.8312 0.094 Uiso 1 1 calc R . .
H38B H -0.4125 0.4107 0.8614 0.094 Uiso 1 1 calc R . .
C39 C -0.4647(7) 0.5092(9) 0.8187(2) 0.0759(19) Uani 1 1 d . . .
H39A H -0.4650 0.5988 0.8307 0.091 Uiso 1 1 calc R . .
H39B H -0.5428 0.4650 0.8005 0.091 Uiso 1 1 calc R . .
C40 C 0.3580(8) 0.8895(8) 0.88627(19) 0.0709(17) Uani 1 1 d . . .
C41 C 0.4748(12) 0.8492(13) 0.9018(3) 0.112(4) Uani 1 1 d . . .
H41A H 0.4383 0.8091 0.9238 0.169 Uiso 1 1 calc R . .
H41B H 0.5820 0.9463 0.9027 0.169 Uiso 1 1 calc R . .
H41C H 0.4807 0.7657 0.8891 0.169 Uiso 1 1 calc R . .
C42 C 0.1643(6) 1.0454(7) 0.77910(16) 0.0563(13) Uani 1 1 d . . .
C43 C 0.1176(8) 1.1963(8) 0.73768(17) 0.0732(17) Uani 1 1 d D . .
H43A H 0.1886 1.1819 0.7222 0.088 Uiso 1 1 calc R D 1
H43B H 0.1819 1.3021 0.7486 0.088 Uiso 1 1 calc R D 1
C44 C -0.0285(11) 1.1901(18) 0.7194(3) 0.143(5) Uani 1 1 d D E 1
H44A H -0.1075 1.1854 0.7352 0.214 Uiso 1 1 calc R E 1
H44B H -0.0796 1.0940 0.7056 0.214 Uiso 1 1 calc R E 1
H44C H 0.0097 1.2872 0.7060 0.214 Uiso 1 1 calc R E 1

loop_
_atom_site_aniso_label
_atom_site_aniso_U_11
_atom_site_aniso_U_22
_atom_site_aniso_U_33
_atom_site_aniso_U_23
_atom_site_aniso_U_13
_atom_site_aniso_U_12
O1 0.070(2) 0.056(2) 0.048(2) 0.0029(17) 0.0084(18) 0.0135(19)
O2 0.112(5) 0.086(4) 0.144(6) -0.002(4) -0.065(4) 0.045(3)
O3 0.0400(18) 0.0521(19) 0.066(2) -0.0051(17) -0.0084(16) 0.0160(15)
O4 0.0361(16) 0.055(2) 0.070(2) -0.0154(17) -0.0057(16) 0.0173(15)
O5 0.047(2) 0.079(3) 0.077(3) -0.014(2) -0.0013(18) 0.026(2)
O6 0.0461(19) 0.054(2) 0.077(3) -0.0138(18) 0.0019(17) 0.0215(16)
O7 0.102(3) 0.098(3) 0.054(2) 0.006(2) 0.011(2) 0.074(3)
O8 0.102(4) 0.095(4) 0.118(5) -0.053(4) -0.047(4) 0.050(3)
O9 0.0511(19) 0.070(2) 0.066(2) -0.0128(19) -0.0148(17) 0.0345(18)
O10 0.0375(17) 0.056(2) 0.072(2) 0.0033(17) -0.0051(16) 0.0192(15)
O11 0.049(2) 0.071(3) 0.099(4) 0.015(2) -0.004(2) 0.015(2)
O12 0.051(2) 0.057(2) 0.079(3) 0.0143(19) 0.0036(19) 0.0207(17)
C1 0.095(5) 0.076(4) 0.070(4) -0.004(3) 0.014(4) 0.042(4)
C2 0.148(9) 0.082(5) 0.111(7) -0.015(5) 0.042(6) 0.063(6)
C3 0.146(9) 0.067(5) 0.128(8) 0.001(5) 0.035(7) 0.058(5)
C4 0.089(4) 0.051(3) 0.086(5) 0.000(3) 0.002(4) 0.034(3)
C5 0.056(3) 0.049(3) 0.078(4) 0.011(3) 0.002(3) 0.024(2)
C6 0.055(3) 0.054(3) 0.061(3) 0.002(2) 0.002(2) 0.025(2)
C7 0.042(2) 0.055(3) 0.045(3) 0.008(2) 0.0002(19) 0.020(2)
C8 0.042(2) 0.039(2) 0.046(3) 0.0001(18) -0.0037(18) 0.0147(19)
C9 0.049(3) 0.048(3) 0.054(3) 0.007(2) -0.001(2) 0.019(2)
C10 0.065(3) 0.044(3) 0.064(3) 0.012(2) 0.012(3) 0.019(2)
C11 0.041(2) 0.037(2) 0.053(3) -0.0011(19) 0.0003(19) 0.0151(19)
C12 0.044(2) 0.051(3) 0.051(3) -0.003(2) -0.003(2) 0.022(2)
C13 0.046(2) 0.044(2) 0.054(3) -0.004(2) 0.002(2) 0.018(2)
C14 0.049(3) 0.049(3) 0.051(3) -0.003(2) -0.004(2) 0.017(2)
C15 0.043(3) 0.055(3) 0.067(3) -0.014(2) -0.006(2) 0.022(2)
C16 0.049(3) 0.081(4) 0.097(5) -0.025(4) -0.004(3) 0.035(3)
C17 0.051(3) 0.064(4) 0.093(5) -0.015(3) -0.009(3) 0.019(3)
C18 0.054(3) 0.072(4) 0.069(4) -0.005(3) -0.012(3) 0.019(3)
C19 0.092(5) 0.082(5) 0.085(5) -0.008(4) -0.036(4) 0.018(4)
C20 0.042(3) 0.048(3) 0.061(3) 0.002(2) 0.001(2) 0.021(2)
C21 0.070(4) 0.073(4) 0.076(4) -0.002(3) 0.011(3) 0.048(3)
C22 0.089(6) 0.109(7) 0.178(12) -0.077(8) 0.007(6) 0.043(5)
C23 0.069(4) 0.074(4) 0.061(4) 0.007(3) 0.013(3) 0.038(3)
C24 0.102(5) 0.082(4) 0.081(5) 0.019(4) 0.006(4) 0.058(4)
C25 0.099(5) 0.074(4) 0.101(6) 0.011(4) -0.006(4) 0.055(4)
C26 0.089(5) 0.080(4) 0.080(4) -0.016(3) -0.013(4) 0.059(4)
C27 0.045(2) 0.053(3) 0.052(3) -0.005(2) -0.004(2) 0.024(2)
C28 0.052(3) 0.060(3) 0.063(3) -0.001(2) 0.002(2) 0.032(2)
C29 0.049(3) 0.062(3) 0.047(3) 0.000(2) 0.001(2) 0.029(2)
C30 0.041(2) 0.054(3) 0.047(3) 0.004(2) 0.0046(19) 0.027(2)
C31 0.048(3) 0.064(3) 0.049(3) 0.002(2) 0.005(2) 0.031(2)
C32 0.052(3) 0.065(3) 0.059(3) -0.006(2) 0.002(2) 0.037(3)
C33 0.041(2) 0.043(2) 0.057(3) 0.001(2) 0.002(2) 0.022(2)
C34 0.046(2) 0.049(3) 0.058(3) 0.005(2) 0.006(2) 0.027(2)
C35 0.044(2) 0.056(3) 0.054(3) -0.005(2) 0.000(2) 0.027(2)
C36 0.042(2) 0.057(3) 0.058(3) -0.005(2) -0.001(2) 0.027(2)
C37 0.039(2) 0.058(3) 0.073(4) 0.000(3) -0.005(2) 0.022(2)
C38 0.047(3) 0.061(3) 0.112(6) 0.014(4) 0.009(3) 0.016(3)
C39 0.038(3) 0.073(4) 0.113(6) 0.005(4) 0.002(3) 0.024(3)
C40 0.060(3) 0.060(3) 0.081(4) -0.002(3) -0.017(3) 0.021(3)
C41 0.082(5) 0.112(6) 0.130(8) -0.008(6) -0.065(6) 0.039(5)
C42 0.044(3) 0.048(3) 0.063(3) -0.002(2) 0.007(2) 0.012(2)
C43 0.077(4) 0.054(3) 0.088(5) 0.021(3) 0.017(3) 0.032(3)
C44 0.122(8) 0.167(11) 0.148(11) 0.096(10) 0.019(7) 0.079(8)

loop_
_atom_type_symbol
_atom_type_description
_atom_type_scat_dispersion_real
_atom_type_scat_dispersion_imag
_atom_type_scat_source
C C 0.0181 0.0091 'International Tables Vol C Tables 4.2.6.8 and 6.1.1.4'
H H 0.0000 0.0000 'International Tables Vol C Tables 4.2.6.8 and 6.1.1.4'
O O 0.0492 0.0322 'International Tables Vol C Tables 4.2.6.8 and 6.1.1.4'

loop_
_geom_angle_atom_site_label_1
_geom_angle_atom_site_label_2
_geom_angle_atom_site_label_3
_geom_angle
C18 O3 C14 117.7(4)
C13 O4 C14 112.3(4)
C20 O6 C21 114.6(4)
C40 O9 C36 117.1(5)
C35 O10 C36 111.2(4)
C42 O12 C43 115.7(4)
C2 C1 C6 121.6(8)
C2 C1 H1 119.2
C6 C1 H1 119.2
C1 C2 C3 120.6(8)
C1 C2 H2 119.7
C3 C2 H2 119.7
C4 C3 C2 117.8(7)
C4 C3 H3 121.1
C2 C3 H3 121.1
C3 C4 C5 123.2(8)
C3 C4 H4 118.4
C5 C4 H4 118.4
C4 C5 C6 118.6(7)
C4 C5 C10 121.0(6)
C6 C5 C10 120.5(5)
C1 C6 C5 118.2(6)
C1 C6 C7 119.5(6)
C5 C6 C7 122.2(5)
O1 C7 C6 120.5(5)
O1 C7 C8 119.3(5)
C6 C7 C8 120.2(4)
C7 C8 C14 105.9(4)
C7 C8 C11 110.4(4)
C14 C8 C11 104.2(4)
C7 C8 C9 110.9(4)
C14 C8 C9 113.3(4)
C11 C8 C9 111.7(4)
C8 C9 C10 114.9(5)
C8 C9 H9A 108.5
C10 C9 H9A 108.5
C8 C9 H9B 108.5
C10 C9 H9B 108.5
H9A C9 H9B 107.5
C5 C10 C9 112.5(5)
C5 C10 H10A 109.1
C9 C10 H10A 109.1
C5 C10 H10B 109.1
C9 C10 H10B 109.1
H10A C10 H10B 107.8
C12 C11 C15 110.2(4)
C12 C11 C8 110.1(4)
C15 C11 C8 115.5(4)
C12 C11 H11 106.9
C15 C11 H11 106.9
C8 C11 H11 106.9
C13 C12 C11 124.3(5)
C13 C12 H12 117.9
C11 C12 H12 117.9
C12 C13 O4 122.0(5)
C12 C13 C20 126.1(5)
O4 C13 C20 111.8(4)
O3 C14 O4 104.6(4)
O3 C14 C8 112.3(4)
O4 C14 C8 112.0(4)
O3 C14 H14 109.3
O4 C14 H14 109.3
C8 C14 H14 109.3
C16 C15 C17 59.5(4)
C16 C15 C11 121.5(6)
C17 C15 C11 120.6(6)
C16 C15 H15 114.7
C17 C15 H15 114.7
C11 C15 H15 114.7
C17 C16 C15 60.5(4)
C17 C16 H16A 117.7
C15 C16 H16A 117.7
C17 C16 H16B 117.7
C15 C16 H16B 117.7
H16A C16 H16B 114.8
C16 C17 C15 59.9(4)
C16 C17 H17A 117.8
C15 C17 H17A 117.8
C16 C17 H17B 117.8
C15 C17 H17B 117.8
H17A C17 H17B 114.9
O2 C18 O3 124.1(6)
O2 C18 C19 124.3(7)
O3 C18 C19 111.5(5)
C18 C19 H19A 109.5
C18 C19 H19B 109.5
H19A C19 H19B 109.5
C18 C19 H19C 109.5
H19A C19 H19C 109.5
H19B C19 H19C 109.5
O5 C20 O6 126.9(5)
O5 C20 C13 121.8(5)
O6 C20 C13 111.3(4)
O6 C21 C22 109.6(5)
O6 C21 H21A 109.8
C22 C21 H21A 109.8
O6 C21 H21B 109.8
C22 C21 H21B 109.8
H21A C21 H21B 108.2
C21 C22 H22A 109.5
C21 C22 H22B 109.5
C21 C22 H22C 109.5
C24 C23 C28 120.6(6)
C24 C23 H23 119.7
C28 C23 H23 119.7
C25 C24 C23 119.1(7)
C25 C24 H24 120.5
C23 C24 H24 120.5
C24 C25 C26 122.1(7)
C24 C25 H25 119.0
C26 C25 H25 119.0
C27 C26 C25 118.9(7)
C27 C26 H26 120.5
C25 C26 H26 120.5
C26 C27 C28 119.9(6)
C26 C27 C32 120.3(5)
C28 C27 C32 119.8(5)
C23 C28 C27 119.4(5)
C23 C28 C29 119.1(5)
C27 C28 C29 121.3(5)
O7 C29 C28 120.9(5)
O7 C29 C30 119.6(5)
C28 C29 C30 119.5(5)
C31 C30 C36 113.1(4)
C31 C30 C29 112.5(4)
C36 C30 C29 104.3(4)
C31 C30 C33 112.7(4)
C36 C30 C33 103.8(4)
C29 C30 C33 109.8(4)
C32 C31 C30 114.5(5)
C32 C31 H31A 108.6
C30 C31 H31A 108.6
C32 C31 H31B 108.6
C30 C31 H31B 108.6
H31A C31 H31B 107.6
C31 C32 C27 111.6(4)
C31 C32 H32A 109.3
C27 C32 H32A 109.3
C31 C32 H32B 109.3
C27 C32 H32B 109.3
H32A C32 H32B 108.0
C37 C33 C34 111.8(5)
C37 C33 C30 115.1(4)
C34 C33 C30 109.1(4)
C37 C33 H33 106.8
C34 C33 H33 106.8
C30 C33 H33 106.8
C35 C34 C33 123.0(5)
C35 C34 H34 118.5
C33 C34 H34 118.5
C34 C35 O10 124.4(5)
C34 C35 C42 126.1(5)
O10 C35 C42 109.6(4)
O9 C36 O10 105.9(4)
O9 C36 C30 111.0(4)
O10 C36 C30 112.1(4)
O9 C36 H36 109.3
O10 C36 H36 109.3
C30 C36 H36 109.3
C39 C37 C38 59.6(5)
C39 C37 C33 118.8(6)
C38 C37 C33 119.1(6)
C39 C37 H37 115.9
C38 C37 H37 115.9
C33 C37 H37 115.9
C39 C38 C37 60.1(4)
C39 C38 H38A 117.8
C37 C38 H38A 117.8
C39 C38 H38B 117.8
C37 C38 H38B 117.8
H38A C38 H38B 114.9
C38 C39 C37 60.3(4)
C38 C39 H39A 117.7
C37 C39 H39A 117.7
C38 C39 H39B 117.7
C37 C39 H39B 117.7
H39A C39 H39B 114.9
O8 C40 O9 120.8(6)
O8 C40 C41 127.6(8)
O9 C40 C41 111.6(7)
C40 C41 H41A 109.5
C40 C41 H41B 109.5
H41A C41 H41B 109.5
C40 C41 H41C 109.5
H41A C41 H41C 109.5
H41B C41 H41C 109.5
O11 C42 O12 123.1(6)
O11 C42 C35 125.7(6)
O12 C42 C35 111.1(4)
O12 C43 C44 107.6(6)
O12 C43 H43A 110.2
C44 C43 H43A 110.2
O12 C43 H43B 110.2
C44 C43 H43B 110.2
H43A C43 H43B 108.5
C43 C44 H44A 109.5
C43 C44 H44B 109.5
C43 C44 H44C 109.5

loop_
_geom_bond_atom_site_label_1
_geom_bond_atom_site_label_2
_geom_bond_distance
O1 C7 1.218(7)
O2 C18 1.1997(10)
O3 C18 1.347(7)
O3 C14 1.408(6)
O4 C13 1.390(6)
O4 C14 1.442(7)
O5 C20 1.180(7)
O6 C20 1.310(7)
O6 C21 1.437(7)
O7 C29 1.199(7)
O8 C40 1.197(9)
O9 C40 1.375(8)
O9 C36 1.417(6)
O10 C35 1.379(7)
O10 C36 1.413(7)
O11 C42 1.208(7)
O12 C42 1.345(8)
O12 C43 1.452(7)
C1 C2 1.342(12)
C1 C6 1.400(9)
C1 H1 0.9300
C2 C3 1.417(15)
C2 H2 0.9300
C3 C4 1.357(13)
C3 H3 0.9300
C4 C5 1.376(9)
C4 H4 0.9300
C5 C6 1.415(8)
C5 C10 1.503(9)
C6 C7 1.458(8)
C7 C8 1.510(7)
C8 C14 1.523(7)
C8 C11 1.535(6)
C8 C9 1.542(7)
C9 C10 1.534(8)
C9 H9A 0.9700
C9 H9B 0.9700
C10 H10A 0.9700
C10 H10B 0.9700
C11 C12 1.501(7)
C11 C15 1.515(8)
C11 H11 0.9800
C12 C13 1.329(8)
C12 H12 0.9300
C13 C20 1.505(7)
C14 H14 0.9800
C15 C16 1.492(9)
C15 C17 1.501(9)
C15 H15 0.9800
C16 C17 1.486(10)
C16 H16A 0.9700
C16 H16B 0.9700
C17 H17A 0.9700
C17 H17B 0.9700
C18 C19 1.486(10)
C19 H19A 0.9600
C19 H19B 0.9600
C19 H19C 0.9600
C21 C22 1.5295(11)
C21 H21A 0.9700
C21 H21B 0.9700
C22 H22A 0.9600
C22 H22B 0.9600
C22 H22C 0.9600
C23 C24 1.379(10)
C23 C28 1.375(9)
C23 H23 0.9300
C24 C25 1.362(13)
C24 H24 0.9300
C25 C26 1.385(12)
C25 H25 0.9300
C26 C27 1.368(9)
C26 H26 0.9300
C27 C28 1.412(8)
C27 C32 1.528(8)
C28 C29 1.477(8)
C29 C30 1.539(7)
C30 C31 1.539(7)
C30 C36 1.538(8)
C30 C33 1.548(7)
C31 C32 1.511(7)
C31 H31A 0.9700
C31 H31B 0.9700
C32 H32A 0.9700
C32 H32B 0.9700
C33 C37 1.507(7)
C33 C34 1.514(7)
C33 H33 0.9800
C34 C35 1.319(8)
C34 H34 0.9300
C35 C42 1.481(8)
C36 H36 0.9800
C37 C39 1.502(8)
C37 C38 1.505(9)
C37 H37 0.9800
C38 C39 1.493(11)
C38 H38A 0.9700
C38 H38B 0.9700
C39 H39A 0.9700
C39 H39B 0.9700
C40 C41 1.465(11)
C41 H41A 0.9600
C41 H41B 0.9600
C41 H41C 0.9600
C43 C44 1.5297(11)
C43 H43A 0.9700
C43 H43B 0.9700
C44 H44A 0.9600
C44 H44B 0.9600
C44 H44C 0.9600
